data_1100711
loop_
_publ_author_name
'Jay R. Stork'
'Daniel Rios'
'David Pham'
'Vincent Bicocca'
'Marilyn M. Olmstead'
'Alan L. Balch'

_publ_section_title
;

Metal-Metal Interactions in Platinum(II)/Gold(I) or

Platinum(II)/Silver(I) Salts Containing Planar Cations and Linear Anions

;
_journal_name_full 'Inorganic Chemistry'
_journal_page_first 3466
_journal_page_last 3472
_journal_paper_doi 10.1021/ic048333a
_journal_volume 44
_journal_year 2005
_chemical_formula_moiety 'C4 H16 N4 Pt, 2(C2 Ag N2)'
_chemical_formula_sum 'C8 H16 Ag2 N8 Pt'
_chemical_formula_weight 635.12
_chemical_name_common '[Pt(en)~2~][Ag(CN)~2~]~2~'
_chemical_name_systematic
; 

 ? 

;
_space_group_IT_number 2
_symmetry_cell_setting triclinic
_symmetry_space_group_name_Hall '-P 1'
_symmetry_space_group_name_H-M 'P -1'
_atom_sites_solution_hydrogens geom
_atom_sites_solution_primary direct
_atom_sites_solution_secondary difmap
_audit_creation_method SHELXL-97
_cell_angle_alpha 89.0260(10)
_cell_angle_beta 79.6310(10)
_cell_angle_gamma 73.7160(10)
_cell_formula_units_Z 1
_cell_length_a 6.3899(4)
_cell_length_b 6.9793(5)
_cell_length_c 8.9383(6)
_cell_measurement_reflns_used 1022
_cell_measurement_temperature 90(2)
_cell_measurement_theta_max 30.5
_cell_measurement_theta_min 3.73
_cell_volume 376.15(4)
_computing_cell_refinement SAINT
_computing_data_collection 'SMART 5.054 (Bruker, 2003)'
_computing_data_reduction 'SAINT 6.45A (Bruker, 2003)'
_computing_molecular_graphics 'SHELXTL 5.1 (Sheldrick, 1994)'
_computing_publication_material SHELXL97
_computing_structure_refinement 'SHELXL97 (Sheldrick, 1997)'
_computing_structure_solution 'SHELXS97 (Sheldrick, 1990)'
_diffrn_ambient_temperature 90(2)
_diffrn_detector_area_resol_mean 8.3
_diffrn_measured_fraction_theta_full 0.992
_diffrn_measured_fraction_theta_max 0.992
_diffrn_measurement_device_type 'Bruker SMART 1000'
_diffrn_measurement_method \w
_diffrn_radiation_monochromator graphite
_diffrn_radiation_source 'fine-focus sealed tube'
_diffrn_radiation_type MoK\a
_diffrn_radiation_wavelength 0.71073
_diffrn_reflns_av_R_equivalents 0.0158
_diffrn_reflns_av_sigmaI/netI 0.0168
_diffrn_reflns_limit_h_max 8
_diffrn_reflns_limit_h_min -8
_diffrn_reflns_limit_k_max 9
_diffrn_reflns_limit_k_min -9
_diffrn_reflns_limit_l_max 11
_diffrn_reflns_limit_l_min -11
_diffrn_reflns_number 5148
_diffrn_reflns_theta_full 28.27
_diffrn_reflns_theta_max 28.27
_diffrn_reflns_theta_min 3.04
_diffrn_standards_number 0
_exptl_absorpt_coefficient_mu 11.851
_exptl_absorpt_correction_T_max 0.49946
_exptl_absorpt_correction_T_min 0.07528
_exptl_absorpt_correction_type multi-scan
_exptl_absorpt_process_details 'SADABS 2.10 (Sheldrick, 2004)'
_exptl_crystal_colour colorless
_exptl_crystal_density_diffrn 2.804
_exptl_crystal_density_method 'not measured'
_exptl_crystal_description needle
_exptl_crystal_F_000 292
_exptl_crystal_size_max 0.27
_exptl_crystal_size_mid 0.09
_exptl_crystal_size_min 0.07
_refine_diff_density_max 1.102
_refine_diff_density_min -1.422
_refine_diff_density_rms 0.145
_refine_ls_extinction_method none
_refine_ls_goodness_of_fit_ref 1.056
_refine_ls_hydrogen_treatment constr
_refine_ls_matrix_type full
_refine_ls_number_parameters 91
_refine_ls_number_reflns 1851
_refine_ls_number_restraints 0
_refine_ls_restrained_S_all 1.056
_refine_ls_R_factor_all 0.0151
_refine_ls_R_factor_gt 0.0151
_refine_ls_shift/su_max 0.000
_refine_ls_shift/su_mean 0.000
_refine_ls_structure_factor_coef Fsqd
_refine_ls_weighting_details 'calc w=1/[\s^2^(Fo^2^)+(0.0257P)^2^+0.1966P] where P=(Fo^2^+2Fc^2^)/3'
_refine_ls_weighting_scheme calc
_refine_ls_wR_factor_gt 0.0391
_refine_ls_wR_factor_ref 0.0391
_reflns_number_gt 1850
_reflns_number_total 1851
_reflns_threshold_expression I>2\s(I)
_cod_data_source_file ic048333asi20041124_041657_5.cif
_cod_data_source_block jrs67
_cod_database_code 1100711

loop_
_symmetry_equiv_pos_as_xyz
'x, y, z'
'-x, -y, -z'

loop_
_atom_site_label
_atom_site_type_symbol
_atom_site_fract_x
_atom_site_fract_y
_atom_site_fract_z
_atom_site_U_iso_or_equiv
_atom_site_adp_type
_atom_site_occupancy
_atom_site_symmetry_multiplicity
_atom_site_calc_flag
_atom_site_refinement_flags
_atom_site_disorder_assembly
_atom_site_disorder_group
Pt1 Pt 0.5000 0.5000 0.5000 0.00713(5) Uani 1 2 d S . .
C1 C 0.4548(5) 0.6887(4) 0.2083(3) 0.0122(5) Uani 1 1 d . . .
H1A H 0.4824 0.7970 0.1415 0.015 Uiso 1 1 calc R . .
H1B H 0.3184 0.6601 0.1895 0.015 Uiso 1 1 calc R . .
C2 C 0.6495(5) 0.5034(4) 0.1755(3) 0.0123(5) Uani 1 1 d . . .
H2A H 0.6628 0.4485 0.0717 0.015 Uiso 1 1 calc R . .
H2B H 0.7888 0.5355 0.1826 0.015 Uiso 1 1 calc R . .
N1 N 0.4289(4) 0.7500(3) 0.3717(3) 0.0103(4) Uani 1 1 d . . .
H1C H 0.2860 0.8267 0.4064 0.012 Uiso 1 1 calc R . .
H1D H 0.5233 0.8256 0.3810 0.012 Uiso 1 1 calc R . .
N2 N 0.6081(4) 0.3557(3) 0.2907(3) 0.0105(4) Uani 1 1 d . . .
H2C H 0.7365 0.2548 0.2913 0.013 Uiso 1 1 calc R . .
H2D H 0.5026 0.3003 0.2675 0.013 Uiso 1 1 calc R . .
Ag1 Ag 0.0000 0.5000 0.5000 0.01431(7) Uani 1 2 d S . .
C3 C 0.0949(5) 0.2180(4) 0.5864(3) 0.0145(5) Uani 1 1 d . . .
N3 N 0.1621(4) 0.0638(4) 0.6337(3) 0.0162(5) Uani 1 1 d . . .
Ag2 Ag 0.0000 0.0000 0.0000 0.01406(7) Uani 1 2 d S . .
C4 C 0.1621(5) 0.1635(4) 0.1035(3) 0.0143(5) Uani 1 1 d . . .
N4 N 0.2524(5) 0.2493(4) 0.1655(3) 0.0197(5) Uani 1 1 d . . .

loop_
_atom_site_aniso_label
_atom_site_aniso_U_11
_atom_site_aniso_U_22
_atom_site_aniso_U_33
_atom_site_aniso_U_23
_atom_site_aniso_U_13
_atom_site_aniso_U_12
Pt1 0.00725(7) 0.00657(7) 0.00791(8) 0.00043(4) -0.00224(5) -0.00199(5)
C1 0.0133(13) 0.0131(12) 0.0090(12) 0.0008(9) -0.0028(10) -0.0010(10)
C2 0.0130(13) 0.0106(12) 0.0111(12) 0.0010(9) -0.0008(10) -0.0004(10)
N1 0.0115(11) 0.0091(10) 0.0103(11) 0.0009(8) -0.0030(9) -0.0025(8)
N2 0.0116(11) 0.0076(10) 0.0115(11) 0.0000(8) -0.0021(9) -0.0013(8)
Ag1 0.01235(15) 0.01122(14) 0.02146(16) 0.00635(11) -0.00698(12) -0.00458(11)
C3 0.0105(13) 0.0140(13) 0.0186(14) 0.0005(10) -0.0013(10) -0.0039(10)
N3 0.0142(12) 0.0140(11) 0.0202(12) 0.0020(9) -0.0029(10) -0.0037(9)
Ag2 0.01254(15) 0.01230(14) 0.01794(15) -0.00244(11) -0.00472(11) -0.00308(11)
C4 0.0127(13) 0.0126(12) 0.0168(13) 0.0020(10) -0.0024(10) -0.0024(10)
N4 0.0193(13) 0.0221(13) 0.0206(13) 0.0009(10) -0.0058(10) -0.0092(10)

loop_
_atom_type_symbol
_atom_type_description
_atom_type_scat_dispersion_real
_atom_type_scat_dispersion_imag
_atom_type_scat_source
C C 0.0033 0.0016 'International Tables Vol C Tables 4.2.6.8 and 6.1.1.4'
H H 0.0000 0.0000 'International Tables Vol C Tables 4.2.6.8 and 6.1.1.4'
N N 0.0061 0.0033 'International Tables Vol C Tables 4.2.6.8 and 6.1.1.4'
Ag Ag -0.8971 1.1015 'International Tables Vol C Tables 4.2.6.8 and 6.1.1.4'
Pt Pt -1.7033 8.3905 'International Tables Vol C Tables 4.2.6.8 and 6.1.1.4'

loop_
_geom_angle_atom_site_label_1
_geom_angle_atom_site_label_2
_geom_angle_atom_site_label_3
_geom_angle
_geom_angle_site_symmetry_1
_geom_angle_site_symmetry_3
_geom_angle_publ_flag
N2 Pt1 N2 180.00(7) 2_666 . ?
N2 Pt1 N1 97.01(9) 2_666 . ?
N2 Pt1 N1 82.99(9) . . ?
N2 Pt1 N1 82.99(9) 2_666 2_666 ?
N2 Pt1 N1 97.01(9) . 2_666 ?
N1 Pt1 N1 180.0 . 2_666 ?
N2 Pt1 Ag1 92.00(7) 2_666 1_655 ?
N2 Pt1 Ag1 88.00(7) . 1_655 ?
N1 Pt1 Ag1 94.77(7) . 1_655 ?
N1 Pt1 Ag1 85.23(7) 2_666 1_655 ?
N2 Pt1 Ag1 88.00(7) 2_666 . ?
N2 Pt1 Ag1 92.00(7) . . ?
N1 Pt1 Ag1 85.23(7) . . ?
N1 Pt1 Ag1 94.77(7) 2_666 . ?
Ag1 Pt1 Ag1 180.0 1_655 . ?
N1 C1 C2 107.4(2) . . ?
N1 C1 H1A 110.2 . . ?
C2 C1 H1A 110.2 . . ?
N1 C1 H1B 110.2 . . ?
C2 C1 H1B 110.2 . . ?
H1A C1 H1B 108.5 . . ?
N2 C2 C1 107.2(2) . . ?
N2 C2 H2A 110.3 . . ?
C1 C2 H2A 110.3 . . ?
N2 C2 H2B 110.3 . . ?
C1 C2 H2B 110.3 . . ?
H2A C2 H2B 108.5 . . ?
C1 N1 Pt1 109.70(16) . . ?
C1 N1 H1C 109.7 . . ?
Pt1 N1 H1C 109.7 . . ?
C1 N1 H1D 109.7 . . ?
Pt1 N1 H1D 109.7 . . ?
H1C N1 H1D 108.2 . . ?
C2 N2 Pt1 108.44(16) . . ?
C2 N2 H2C 110.0 . . ?
Pt1 N2 H2C 110.0 . . ?
C2 N2 H2D 110.0 . . ?
Pt1 N2 H2D 110.0 . . ?
H2C N2 H2D 108.4 . . ?
C3 Ag1 C3 180.0 . 2_566 ?
C3 Ag1 Pt1 84.64(8) . . ?
C3 Ag1 Pt1 95.36(8) 2_566 . ?
C3 Ag1 Pt1 95.36(8) . 1_455 ?
C3 Ag1 Pt1 84.64(8) 2_566 1_455 ?
Pt1 Ag1 Pt1 180.0 . 1_455 ?
C3 Ag1 N4 82.63(9) . . ?
C3 Ag1 N4 97.37(9) 2_566 . ?
Pt1 Ag1 N4 80.06(5) . . ?
Pt1 Ag1 N4 99.94(5) 1_455 . ?
N3 C3 Ag1 175.1(3) . . ?
C3 N3 Ag2 66.4(2) . 1_554 ?
C4 Ag2 C4 180.00(11) 2 . ?
N4 C4 Ag2 177.4(3) . . ?
C4 N4 Ag1 120.7(2) . . ?

loop_
_geom_bond_atom_site_label_1
_geom_bond_atom_site_label_2
_geom_bond_distance
_geom_bond_site_symmetry_2
_geom_bond_publ_flag
Pt1 N2 2.049(2) 2_666 ?
Pt1 N2 2.049(2) . ?
Pt1 N1 2.060(2) . ?
Pt1 N1 2.060(2) 2_666 ?
Pt1 Ag1 3.1949(2) 1_655 ?
Pt1 Ag1 3.1950(2) . ?
C1 N1 1.496(3) . ?
C1 C2 1.512(4) . ?
C1 H1A 0.9900 . ?
C1 H1B 0.9900 . ?
C2 N2 1.487(3) . ?
C2 H2A 0.9900 . ?
C2 H2B 0.9900 . ?
N1 H1C 0.9200 . ?
N1 H1D 0.9200 . ?
N2 H2C 0.9200 . ?
N2 H2D 0.9200 . ?
Ag1 C3 2.070(3) . ?
Ag1 C3 2.070(3) 2_566 ?
Ag1 Pt1 3.1949(2) 1_455 ?
Ag1 N4 3.385(3) . ?
C3 N3 1.145(4) . ?
N3 Ag2 14.846(3) 1_554 ?
Ag2 C4 2.067(3) 2 ?
Ag2 C4 2.067(3) . ?
C4 N4 1.149(4) . ?

loop_
_geom_hbond_atom_site_label_D
_geom_hbond_atom_site_label_H
_geom_hbond_atom_site_label_A
_geom_hbond_distance_DH
_geom_hbond_distance_HA
_geom_hbond_distance_DA
_geom_hbond_angle_DHA
_geom_hbond_site_symmetry_A
N1 H1C N3 0.92 2.51 3.135(3) 125.6 1_565
N1 H1D N3 0.92 2.33 3.221(4) 163.3 2_666
N2 H2C N3 0.92 2.26 3.011(3) 138.3 2_656
N2 H2D N4 0.92 2.09 2.976(4) 161.5 .

loop_
_geom_torsion_atom_site_label_1
_geom_torsion_atom_site_label_2
_geom_torsion_atom_site_label_3
_geom_torsion_atom_site_label_4
_geom_torsion
_geom_torsion_site_symmetry_1
_geom_torsion_site_symmetry_2
_geom_torsion_site_symmetry_3
_geom_torsion_site_symmetry_4
_geom_torsion_publ_flag
N1 C1 C2 N2 53.7(3) . . . . ?
C2 C1 N1 Pt1 -36.7(3) . . . . ?
N2 Pt1 N1 C1 -170.21(18) 2_666 . . . ?
N2 Pt1 N1 C1 9.79(18) . . . . ?
N1 Pt1 N1 C1 -56(100) 2_666 . . . ?
Ag1 Pt1 N1 C1 97.18(17) 1_655 . . . ?
Ag1 Pt1 N1 C1 -82.82(17) . . . . ?
C1 C2 N2 Pt1 -44.9(2) . . . . ?
N2 Pt1 N2 C2 117(100) 2_666 . . . ?
N1 Pt1 N2 C2 19.51(18) . . . . ?
N1 Pt1 N2 C2 -160.49(18) 2_666 . . . ?
Ag1 Pt1 N2 C2 -75.55(17) 1_655 . . . ?
Ag1 Pt1 N2 C2 104.45(17) . . . . ?
N2 Pt1 Ag1 C3 -94.49(10) 2_666 . . . ?
N2 Pt1 Ag1 C3 85.51(10) . . . . ?
N1 Pt1 Ag1 C3 168.30(10) . . . . ?
N1 Pt1 Ag1 C3 -11.70(10) 2_666 . . . ?
Ag1 Pt1 Ag1 C3 0.0 1_655 . . . ?
N2 Pt1 Ag1 C3 85.51(10) 2_666 . . 2_566 ?
N2 Pt1 Ag1 C3 -94.49(10) . . . 2_566 ?
N1 Pt1 Ag1 C3 -11.70(10) . . . 2_566 ?
N1 Pt1 Ag1 C3 168.30(10) 2_666 . . 2_566 ?
Ag1 Pt1 Ag1 C3 0.0 1_655 . . 2_566 ?
N2 Pt1 Ag1 Pt1 0.0 2_666 . . 1_455 ?
N2 Pt1 Ag1 Pt1 0.0 . . . 1_455 ?
N1 Pt1 Ag1 Pt1 0.0 . . . 1_455 ?
N1 Pt1 Ag1 Pt1 0.0 2_666 . . 1_455 ?
Ag1 Pt1 Ag1 Pt1 0.0 1_655 . . 1_455 ?
N2 Pt1 Ag1 N4 -177.92(8) 2_666 . . . ?
N2 Pt1 Ag1 N4 2.08(8) . . . . ?
N1 Pt1 Ag1 N4 84.87(8) . . . . ?
N1 Pt1 Ag1 N4 -95.13(8) 2_666 . . . ?
Ag1 Pt1 Ag1 N4 0.0 1_655 . . . ?
C3 Ag1 C3 N3 -146(100) 2_566 . . . ?
Pt1 Ag1 C3 N3 0(3) . . . . ?
Pt1 Ag1 C3 N3 180(100) 1_455 . . . ?
N4 Ag1 C3 N3 80(3) . . . . ?
Ag1 C3 N3 Ag2 -102(3) . . . 1_554 ?
C4 Ag2 C4 N4 32(100) 2 . . . ?
Ag2 C4 N4 Ag1 -67(6) . . . . ?
C3 Ag1 N4 C4 80.6(3) . . . . ?
C3 Ag1 N4 C4 -99.4(3) 2_566 . . . ?
Pt1 Ag1 N4 C4 166.4(3) . . . . ?
Pt1 Ag1 N4 C4 -13.6(3) 1_455 . . . ?
